data_4324586
loop_
_publ_author_name
'Paul J. Calderone'
'Paul M. Forster'
'Lauren A. Borkowski'
'Simon J. Teat'
'Mikhail Feygenson'
'Meigan C. Aronson'
'John B. Parise'

_publ_contact_author_address
;Department of Geosciences
255 Earth and Space Sciences Building 
Stony Brook University
Stony Brook, NY 11794-2100
;
_publ_contact_author_email jparise@notes.cc.sunysb.edu
_publ_contact_author_fax '1-631-632-8240 '
_publ_contact_author_name 'John B. Parise'
_publ_contact_author_phone '1-631-632-8196 '
_publ_section_title
;
 Ionothermal Synthesis and Magnetic Studies of Novel Two-Dimensional
 Metal-Formate Frameworks
;
_journal_name_full 'Inorganic Chemistry'
_journal_page_first 2159
_journal_page_last 2167
_journal_paper_doi 10.1021/ic1015548
_journal_volume 50
_journal_year 2011
_chemical_formula_moiety 'C4 H4 Mn O8, 2(C2 H8 N O)'
_chemical_formula_sum 'C8 H20 Mn N2 O10'
_chemical_formula_weight 359.20
_chemical_name_systematic
;
 ?
;
_space_group_IT_number 14
_symmetry_cell_setting monoclinic
_symmetry_Int_Tables_number 14
_symmetry_space_group_name_Hall '-P 2ybc'
_symmetry_space_group_name_H-M 'P 1 21/c 1'
_atom_sites_solution_hydrogens geom
_atom_sites_solution_primary direct
_atom_sites_solution_secondary difmap
_audit_creation_method SHELXL-97
_cell_angle_alpha 90.00
_cell_angle_beta 98.405(2)
_cell_angle_gamma 90.00
_cell_formula_units_Z 2
_cell_length_a 8.9246(9)
_cell_length_b 8.7020(9)
_cell_length_c 9.2303(10)
_cell_measurement_reflns_used 9996
_cell_measurement_temperature 100(2)
_cell_measurement_theta_max 33.61
_cell_measurement_theta_min 3.53
_cell_volume 709.14(13)
_computing_cell_refinement 'Bruker SAINT v7.56a'
_computing_data_collection 'Bruker APEX 2'
_computing_data_reduction 'Bruker SAINT v7.56a'
_computing_molecular_graphics 'ORTEP-3 V 2.02'
_computing_publication_material 'WINGX (Farrugia, 1998)'
_computing_structure_refinement 'SHELXL-97 (Sheldrick, 1997)'
_computing_structure_solution 'SHELXL-97 (Sheldrick, 1997)'
_diffrn_ambient_temperature 100(2)
_diffrn_measured_fraction_theta_full 0.996
_diffrn_measured_fraction_theta_max 0.996
_diffrn_measurement_device_type 'Bruker APEX II CCD diffractometer'
_diffrn_measurement_method '\w rotation with narrow frames'
_diffrn_radiation_monochromator 'silicon 111'
_diffrn_radiation_source 'Advanced Light Source station 11.3.1'
_diffrn_radiation_type synchrotron
_diffrn_radiation_wavelength 0.77490
_diffrn_reflns_av_R_equivalents 0.0268
_diffrn_reflns_av_sigmaI/netI 0.0110
_diffrn_reflns_limit_h_max 12
_diffrn_reflns_limit_h_min -12
_diffrn_reflns_limit_k_max 12
_diffrn_reflns_limit_k_min -12
_diffrn_reflns_limit_l_max 13
_diffrn_reflns_limit_l_min -13
_diffrn_reflns_number 28677
_diffrn_reflns_theta_full 33.62
_diffrn_reflns_theta_max 33.62
_diffrn_reflns_theta_min 3.53
_diffrn_standards_number 0
_exptl_absorpt_coefficient_mu 1.835
_exptl_absorpt_correction_T_max 0.7466
_exptl_absorpt_correction_T_min 0.6695
_exptl_absorpt_correction_type multi-scan
_exptl_absorpt_process_details 'SADABS 2008/1 Bruker AXS Madison WI USA'
_exptl_crystal_colour 'pale pink'
_exptl_crystal_density_diffrn 1.682
_exptl_crystal_description plates
_exptl_crystal_F_000 374
_exptl_crystal_size_max 0.120
_exptl_crystal_size_mid 0.120
_exptl_crystal_size_min 0.020
_refine_diff_density_max 0.483
_refine_diff_density_min -0.337
_refine_diff_density_rms 0.053
_refine_ls_extinction_method none
_refine_ls_goodness_of_fit_ref 1.077
_refine_ls_hydrogen_treatment mixed
_refine_ls_matrix_type full
_refine_ls_number_parameters 115
_refine_ls_number_reflns 2158
_refine_ls_number_restraints 6
_refine_ls_restrained_S_all 1.082
_refine_ls_R_factor_all 0.0239
_refine_ls_R_factor_gt 0.0204
_refine_ls_shift/su_max 0.000
_refine_ls_shift/su_mean 0.000
_refine_ls_structure_factor_coef Fsqd
_refine_ls_weighting_details 'calc w=1/[\s^2^(Fo^2^)+(0.0299P)^2^+0.1866P] where P=(Fo^2^+2Fc^2^)/3'
_refine_ls_weighting_scheme calc
_refine_ls_wR_factor_gt 0.0527
_refine_ls_wR_factor_ref 0.0545
_reflns_number_gt 1941
_reflns_number_total 2166
_reflns_threshold_expression >2sigma(I)
_cod_data_source_file ic1015548_si_002_3.cif
_cod_data_source_block structure3
_cod_original_sg_symbol_H-M 'P 21/c'
_cod_database_code 4324586

loop_
_symmetry_equiv_pos_as_xyz
'x, y, z'
'-x, y+1/2, -z+1/2'
'-x, -y, -z'
'x, -y-1/2, z-1/2'

loop_
_atom_site_label
_atom_site_type_symbol
_atom_site_fract_x
_atom_site_fract_y
_atom_site_fract_z
_atom_site_U_iso_or_equiv
_atom_site_adp_type
_atom_site_occupancy
_atom_site_symmetry_multiplicity
_atom_site_calc_flag
_atom_site_refinement_flags
Mn1 Mn 0.5000 0.5000 0.0000 0.00914(6) Uani 1 2 d S
O4 O 0.03568(8) 0.32650(8) -0.07823(7) 0.01546(13) Uani 1 1 d .
O2 O 0.56123(8) 0.30275(7) 0.14296(7) 0.01403(13) Uani 1 1 d .
O3 O 0.42908(8) 0.62845(7) 0.17912(7) 0.01521(13) Uani 1 1 d .
O1 O 0.26659(7) 0.42810(8) -0.07778(7) 0.01506(13) Uani 1 1 d .
C2 C 0.51026(10) 0.23905(9) 0.24806(9) 0.01240(16) Uani 1 1 d D
H2 H 0.4171(13) 0.2782(15) 0.2754(13) 0.015 Uiso 1 1 d D
C1 C 0.15949(10) 0.37541(10) -0.01649(10) 0.01338(16) Uani 1 1 d D
H1 H 0.1767(15) 0.3703(15) 0.0899(12) 0.016 Uiso 1 1 d D
O1A O 0.17350(9) 0.51614(10) 0.63798(9) 0.02347(16) Uani 1 1 d D
H10A H 0.208(2) 0.4872(17) 0.7157(16) 0.035 Uiso 1 1 d D
N1A N 0.13407(9) 0.69200(9) 0.36683(9) 0.01412(15) Uani 1 1 d D
H3A H 0.0719(15) 0.7039(16) 0.2807(14) 0.021 Uiso 1 1 d D
H4A H 0.2158(14) 0.7498(16) 0.3661(15) 0.021 Uiso 1 1 d D
H5A H 0.0833(15) 0.7265(16) 0.4402(14) 0.021 Uiso 1 1 d D
C4A C 0.27285(11) 0.49874(10) 0.53248(11) 0.01510(17) Uani 1 1 d .
H8A H 0.3153 0.3935 0.5371 0.018 Uiso 1 1 calc R
H9A H 0.3577 0.5727 0.5520 0.018 Uiso 1 1 calc R
C3A C 0.18369(11) 0.52810(10) 0.38331(10) 0.01395(16) Uani 1 1 d .
H6A H 0.2470 0.5028 0.3070 0.017 Uiso 1 1 calc R
H7A H 0.0936 0.4604 0.3689 0.017 Uiso 1 1 calc R

loop_
_atom_site_aniso_label
_atom_site_aniso_U_11
_atom_site_aniso_U_22
_atom_site_aniso_U_33
_atom_site_aniso_U_23
_atom_site_aniso_U_13
_atom_site_aniso_U_12
Mn1 0.01198(9) 0.00642(9) 0.00909(9) -0.00008(6) 0.00177(6) -0.00018(6)
O4 0.0154(3) 0.0152(3) 0.0156(3) 0.0007(2) 0.0016(2) -0.0031(2)
O2 0.0180(3) 0.0104(3) 0.0140(3) 0.0032(2) 0.0033(2) 0.0007(2)
O3 0.0198(3) 0.0115(3) 0.0151(3) -0.0040(2) 0.0051(2) -0.0020(2)
O1 0.0142(3) 0.0164(3) 0.0146(3) 0.0012(2) 0.0019(2) -0.0026(2)
C2 0.0149(4) 0.0094(3) 0.0131(4) -0.0006(3) 0.0027(3) -0.0002(3)
C1 0.0164(4) 0.0112(3) 0.0126(4) -0.0002(3) 0.0022(3) -0.0001(3)
O1A 0.0189(3) 0.0383(4) 0.0134(3) 0.0071(3) 0.0031(3) 0.0062(3)
N1A 0.0158(4) 0.0134(3) 0.0132(4) 0.0010(3) 0.0024(3) 0.0009(3)
C4A 0.0150(4) 0.0148(4) 0.0151(4) 0.0010(3) 0.0008(3) 0.0002(3)
C3A 0.0169(4) 0.0107(3) 0.0141(4) -0.0004(3) 0.0018(3) -0.0005(3)

loop_
_atom_type_symbol
_atom_type_description
_atom_type_scat_dispersion_real
_atom_type_scat_dispersion_imag
_atom_type_scat_source
C C 0.0033 0.0016 'WCROMER Program in WinGX L.Kissel & R.H.Pratt Acta Cryst A46 170 1990'
H H 0.0000 0.0000 'WCROMER Program in WinGX L.Kissel & R.H.Pratt Acta Cryst A46 170 1990'
N N 0.0061 0.0033 'WCROMER Program in WinGX L.Kissel & R.H.Pratt Acta Cryst A46 170 1990'
O O 0.0106 0.0060 'WCROMER Program in WinGX L.Kissel & R.H.Pratt Acta Cryst A46 170 1990'
Mn Mn 0.3368 0.7283 'WCROMER Program in WinGX L.Kissel & R.H.Pratt Acta Cryst A46 170 1990'

loop_
_geom_angle_atom_site_label_1
_geom_angle_atom_site_label_2
_geom_angle_atom_site_label_3
_geom_angle
_geom_angle_site_symmetry_1
_geom_angle_site_symmetry_3
O3 Mn1 O3 180.00(4) 3_665 .
O3 Mn1 O2 88.88(3) 3_665 .
O3 Mn1 O2 91.12(3) . .
O3 Mn1 O2 91.12(3) 3_665 3_665
O3 Mn1 O2 88.88(3) . 3_665
O2 Mn1 O2 180.00(2) . 3_665
O3 Mn1 O1 91.58(3) 3_665 3_665
O3 Mn1 O1 88.42(3) . 3_665
O2 Mn1 O1 83.38(3) . 3_665
O2 Mn1 O1 96.62(3) 3_665 3_665
O3 Mn1 O1 88.42(3) 3_665 .
O3 Mn1 O1 91.58(3) . .
O2 Mn1 O1 96.62(3) . .
O2 Mn1 O1 83.38(3) 3_665 .
O1 Mn1 O1 180.0 3_665 .
C2 O2 Mn1 136.44(6) . .
C2 O3 Mn1 130.96(6) 2_655 .
C1 O1 Mn1 134.45(6) . .
O3 C2 O2 125.18(8) 2_645 .
O3 C2 H2 116.9(8) 2_645 .
O2 C2 H2 117.9(8) . .
O4 C1 O1 126.75(9) . .
O4 C1 H1 116.5(8) . .
O1 C1 H1 116.7(8) . .
C4A O1A H10A 113.2(13) . .
C3A N1A H3A 109.5(9) . .
C3A N1A H4A 108.1(9) . .
H3A N1A H4A 109.1(12) . .
C3A N1A H5A 114.0(9) . .
H3A N1A H5A 107.7(12) . .
H4A N1A H5A 108.3(12) . .
O1A C4A C3A 108.04(8) . .
O1A C4A H8A 110.1 . .
C3A C4A H8A 110.1 . .
O1A C4A H9A 110.1 . .
C3A C4A H9A 110.1 . .
H8A C4A H9A 108.4 . .
N1A C3A C4A 111.32(7) . .
N1A C3A H6A 109.4 . .
C4A C3A H6A 109.4 . .
N1A C3A H7A 109.4 . .
C4A C3A H7A 109.4 . .
H6A C3A H7A 108.0 . .

loop_
_geom_bond_atom_site_label_1
_geom_bond_atom_site_label_2
_geom_bond_distance
_geom_bond_site_symmetry_2
Mn1 O3 2.1655(7) 3_665
Mn1 O3 2.1655(7) .
Mn1 O2 2.1853(6) .
Mn1 O2 2.1853(6) 3_665
Mn1 O1 2.1929(7) 3_665
Mn1 O1 2.1929(7) .
O4 C1 1.2421(11) .
O2 C2 1.2587(11) .
O3 C2 1.2509(11) 2_655
O1 C1 1.2657(11) .
C2 O3 1.2509(10) 2_645
C2 H2 0.966(11) .
C1 H1 0.972(11) .
O1A C4A 1.4176(12) .
O1A H10A 0.780(14) .
N1A C3A 1.4946(12) .
N1A H3A 0.906(12) .
N1A H4A 0.887(12) .
N1A H5A 0.919(12) .
C4A C3A 1.5079(13) .
C4A H8A 0.9900 .
C4A H9A 0.9900 .
C3A H6A 0.9900 .
C3A H7A 0.9900 .

loop_
_geom_hbond_atom_site_label_D
_geom_hbond_atom_site_label_H
_geom_hbond_atom_site_label_A
_geom_hbond_distance_DH
_geom_hbond_distance_HA
_geom_hbond_distance_DA
_geom_hbond_angle_DHA
_geom_hbond_site_symmetry_A
O1A H10A O1 0.780(14) 1.970(14) 2.7429(11) 170.9(18) 1_556
N1A H3A O4 0.906(12) 1.990(12) 2.8701(11) 163.3(13) 3_565
N1A H4A O2 0.887(12) 2.056(12) 2.8989(11) 158.3(13) 2_655
N1A H5A O4 0.919(12) 1.976(12) 2.8873(11) 171.4(13) 2

loop_
_geom_torsion_atom_site_label_1
_geom_torsion_atom_site_label_2
_geom_torsion_atom_site_label_3
_geom_torsion_atom_site_label_4
_geom_torsion
_geom_torsion_site_symmetry_3
_geom_torsion_site_symmetry_4
O2 Mn1 Mn1 O3 -61.470(19) 2 3
O1 Mn1 Mn1 O1 39.37(2) 2 3
